data_3000055
loop_
_publ_author_name
'Anatoly Sapozhnikov'
'Ekaterina Kaneva'
'Ludmila Suvorova'
'Valery Levitsky'
'Larisa Ivanova'

_publ_section_title
;
 Sulfhydrylbystrite, Na5K2Ca(Al6Si6O24)(S5)(SH), a new cancrinite-group
 mineral with unusual extra-framework anions
;
_journal_name_full 'To be published in Mineralogical Magazine'
_chemical_formula_sum 'Al6 Ca0.92 K1.99 Na5.1 O24 S5.54 Si6'
_symmetry_space_group_name_Hall 'P 3 -2c'
_symmetry_space_group_name_H-M 'P 3 1 c'
_cell_angle_alpha 90
_cell_angle_beta 90
_cell_angle_gamma 120
_cell_length_a 12.9567(6)
_cell_length_b 12.9567(6)
_cell_length_c 10.7711(5)
_cell_measurement_temperature 293
_cell_volume 1565.96(13)
_diffrn_ambient_temperature 293
_diffrn_radiation_type 'Mo K\a'
_diffrn_radiation_wavelength 0.71073
_refine_ls_goodness_of_fit_ref 1.0678
_refine_ls_R_factor_all 0.0328
_refine_ls_R_factor_gt 0.0277
_refine_ls_wR_factor_all 0.0400
_refine_ls_wR_factor_gt 0.0316
_refine_ls_wR_factor_ref 0.0307
_cod_database_code 3000055
_cod_hold_until_date 2016-09-12

loop_
_atom_site_label
_atom_site_fract_x
_atom_site_fract_y
_atom_site_fract_z
? ? ? ?
